data_2009874
loop_
_publ_author_name
'Boyd, S.E.'
'Field, L.D.'
'Hambley, T.W.'

_publ_section_title
;
 Di-\m-bromo-tetrabromotetrakis(trimethylphosphine)dirhodium(III)
;
_journal_issue 7
_journal_name_full 'Acta Crystallographica Section C'
_journal_page_first 1019
_journal_page_last 1020
_journal_paper_doi 10.1107/S010827019201271X
_journal_volume 50
_journal_year 1994
_chemical_formula_sum 'C12 H36 Br6 P4 Rh2'
_chemical_formula_weight 989.58
_space_group_crystal_system orthorhombic
_space_group_IT_number 61
_space_group_name_Hall '-P 2bc 2ac'
_space_group_name_H-M_alt 'P c a b'
_atom_type_scat_source
; IntTabIV for Br and Rh and from SHELX76 (Sheldrick, 1976)
for all others
;
_cell_angle_alpha 90.
_cell_angle_beta 90.
_cell_angle_gamma 90.
_cell_formula_units_Z 4
_cell_length_a 10.971(2)
_cell_length_b 15.562(2)
_cell_length_c 16.459(3)
_cell_measurement_reflns_used 25
_cell_measurement_temperature 294
_cell_measurement_theta_max 15
_cell_measurement_theta_min 10
_cell_volume 2810.1(8)
_diffrn_measurement_device 'Enraf-Nonius CAD-4F'
_diffrn_measurement_method \w-0.67\q
_diffrn_radiation_type MoK\a
_diffrn_radiation_wavelength 0.7107
_diffrn_reflns_av_R_equivalents 0.000
_diffrn_reflns_limit_h_max 13
_diffrn_reflns_limit_h_min 0
_diffrn_reflns_limit_k_max 18
_diffrn_reflns_limit_k_min 0
_diffrn_reflns_limit_l_max 19
_diffrn_reflns_limit_l_min 0
_diffrn_reflns_number 2811
_diffrn_reflns_theta_max 25
_diffrn_standards_decay_% none
_diffrn_standards_interval_time 60
_diffrn_standards_number 3
_exptl_absorpt_coefficient_mu 9.730
_exptl_absorpt_correction_T_max 0.410
_exptl_absorpt_correction_T_min 0.313
_exptl_absorpt_correction_type empirical
_exptl_crystal_colour red
_exptl_crystal_density_diffrn 2.339
_exptl_crystal_description prism
_exptl_crystal_F_000 1872
_exptl_crystal_size_max 0.22
_exptl_crystal_size_mid 0.22
_exptl_crystal_size_min 0.15
_refine_diff_density_max 1.5677
_refine_diff_density_min -1.7200
_refine_ls_goodness_of_fit_obs 1.48
_refine_ls_number_parameters 111
_refine_ls_number_reflns 1351
_refine_ls_R_factor_obs 0.056
_refine_ls_shift/esd_max 0.003
_refine_ls_structure_factor_coef F
_refine_ls_weighting_details 'w = 2.20/[\s^2^(F~o~) + 0.00074F~o~^2^]'
_refine_ls_weighting_scheme calc
_refine_ls_wR_factor_obs 0.063
_reflns_number_observed 1351
_reflns_number_total 2024
_reflns_observed_criterion I>2.5\s(I)
_cod_data_source_file hu1014.cif
_cod_data_source_block hu1014_structure_1_of_1
_cod_depositor_comments
;
The following automatic conversions were performed:

'_refine_ls_weighting_scheme' value ' w = 2.20/[\s^2^(F~o~) +
0.00074F~o~^2^]' was changed to 'calc'. New tag
'_refine_ls_weighting_details' was created. The value of the new tag
was set to 'w = 2.20/[\s^2^(F~o~) + 0.00074F~o~^2^]'.

Automatic conversion script
Id: cif_fix_values 3143 2015-03-26 13:38:13Z robertas 
;
_cod_original_cell_volume 2810.0(11)
_cod_database_code 2009874

loop_
_space_group_symop_id
_space_group_symop_operation_xyz
1 x,y,z
2 -x,-y+1/2,z+1/2
3 x+1/2,-y,-z+1/2
4 -x+1/2,y+1/2,-z
5 -x,-y,-z
6 x,y+1/2,-z+1/2
7 -x+1/2,y,z+1/2
8 x+1/2,-y+1/2,z

loop_
_atom_site_label
_atom_site_fract_x
_atom_site_fract_y
_atom_site_fract_z
Rh(1) -.14220(10) -.04750(10) .44390(10)
Br(1) -.0116(2) .09190(10) .44470(10)
Br(2) -.2772(2) .0137(2) .54790(10)
Br(3) -.0083(2) -.1126(2) .34080(10)
P(1) -.2531(4) -.1694(3) .4588(3)
C(1) -.4157(17) -.1602(14) .4585(12)
C(2) -.225(2) -.2157(16) .5558(12)
C(3) -.2203(16) -.2565(11) .3878(13)
P(2) -.2574(4) .0000(3) .3383(3)
C(4) -.3955(17) .0541(12) .3680(13)
C(5) -.1782(18) .0797(12) .2760(12)
C(6) -.310(2) -.0800(14) .2638(10)
H(1A) -.441(2) -.1340(10) .4070(10)
H(1B) -.440(2) -.1230(10) .5030(10)
H(1C) -.451(2) -.2160(10) .4650(10)
H(2A) -.137(2) -.223(2) .5630(10)
H(2B) -.265(2) -.270(2) .5600(10)
H(2C) -.255(2) -.177(2) .5980(10)
H(3A) -.233(2) -.2360(10) .3330(10)
H(3B) -.273(2) -.3040(10) .3990(10)
H(3C) -.135(2) -.2740(10) .3940(10)
H(4A) -.443(2) .0160(10) .4020(10)
H(4B) -.441(2) .0700(10) .3200(10)
H(4C) -.374(2) .1060(10) .3980(10)
H(5A) -.101(2) .0560(10) .2570(10)
H(5B) -.161(2) .1310(10) .3080(10)
H(5C) -.228(2) .0950(10) .2300(10)
H(6A) -.240(2) -.1120(10) .2440(10)
H(6B) -.348(2) -.0500(10) .2190(10)
H(6C) -.367(2) -.1180(10) .2890(10)

loop_
_geom_angle_atom_site_label_1
_geom_angle_atom_site_label_2
_geom_angle_atom_site_label_3
_geom_angle
Br(2) Rh(1) Br(1) 90.20(10)
Br(3) Rh(1) Br(2) 178.60(10)
P(1) Rh(1) Br(2) 85.70(10)
P(2) Rh(1) Br(1) 92.20(10)
P(2) Rh(1) Br(3) 86.50(10)
C(1) P(1) Rh(1) 117.9(7)
C(2) P(1) C(1) 102.0(10)
C(3) P(1) C(1) 104.7(9)
C(4) P(2) Rh(1) 114.4(7)
C(5) P(2) Rh(1) 103.6(9)
C(6) P(2) C(4) 103.0(10)
Br(3) Rh(1) Br(1) 91.10(10)
P(1) Rh(1) Br(1) 173.40(10)
P(1) Rh(1) Br(3) 92.90(10)
P(2) Rh(1) Br(2) 94.00(10)
P(2) Rh(1) P(1) 93.3(2)
C(2) P(1) Rh(1) 110.1(8)
C(3) P(1) Rh(1) 116.5(6)
C(3) P(1) C(2) 103.0(10)
C(5) P(2) Rh(1) 112.7(6)
C(6) P(2) Rh(1) 117.6(6)
C(6) P(2) C(5) 103.0(10)

loop_
_geom_bond_atom_site_label_1
_geom_bond_atom_site_label_2
_geom_bond_distance
Br(1) Rh(1) 2.601(2)
Br(3) Rh(1) 2.462(2)
P(2) Rh(1) 2.273(5)
C(2) P(1) 1.779(18)
C(4) P(2) 1.801(19)
C(6) P(2) 1.841(19)
Br(2) Rh(1) 2.456(2)
P(1) Rh(1) 2.266(5)
C(1) P(1) 1.790(19)
C(3) P(1) 1.825(18)
C(5) P(2) 1.829(18)
